data_2203512
loop_
_publ_author_name
'Lin, Qi'
'Zhang, You-Ming'
'Wei, Tai-bao'
'Wang, Hai'

_publ_section_title
;
 <i>N</i>,<i>N</i>'-Bis(4-bromophenyl)urea
;
_journal_issue 4
_journal_name_full 'Acta Crystallographica Section E'
_journal_page_first o696
_journal_page_last o698
_journal_paper_doi 10.1107/S1600536804005495
_journal_volume 60
_journal_year 2004
_chemical_formula_iupac 'C13 H10 Br2 N2 O'
_chemical_formula_moiety 'C13 H10 Br2 N2 O'
_chemical_formula_sum 'C13 H10 Br2 N2 O'
_chemical_formula_weight 370.05
_chemical_name_systematic
;
N,N'-Bis(4-bromophenyl)urea
;
_space_group_IT_number 15
_symmetry_cell_setting monoclinic
_symmetry_space_group_name_Hall '-C 2yc'
_symmetry_space_group_name_H-M 'C 1 2/c 1'
_atom_sites_solution_hydrogens geom
_atom_sites_solution_primary direct
_atom_sites_solution_secondary difmap
_audit_creation_method SHELXL-97
_cell_angle_alpha 90.00
_cell_angle_beta 95.418(7)
_cell_angle_gamma 90.00
_cell_formula_units_Z 4
_cell_length_a 27.701(12)
_cell_length_b 4.551(2)
_cell_length_c 9.953(4)
_cell_measurement_reflns_used 624
_cell_measurement_temperature 293(2)
_cell_measurement_theta_max 25.93
_cell_measurement_theta_min 2.95
_cell_volume 1249.1(9)
_computing_cell_refinement SMART
_computing_data_collection 'SMART (Bruker, 1998)'
_computing_data_reduction 'SAINT (Bruker, 1998)'
_computing_molecular_graphics 'SHELXTL (Bruker, 1998)'
_computing_publication_material SHELXTL
_computing_structure_refinement 'SHELXL97 (Sheldrick, 1997)'
_computing_structure_solution 'SHELXS97 (Sheldrick, 1990)'
_diffrn_ambient_temperature 293(2)
_diffrn_measured_fraction_theta_full 0.995
_diffrn_measured_fraction_theta_max 0.995
_diffrn_measurement_device_type 'Bruker SMART CCD area-detector'
_diffrn_measurement_method '\f and \w scans'
_diffrn_radiation_monochromator graphite
_diffrn_radiation_source 'fine-focus sealed tube'
_diffrn_radiation_type MoK\a
_diffrn_radiation_wavelength 0.71073
_diffrn_reflns_av_R_equivalents 0.0471
_diffrn_reflns_av_sigmaI/netI 0.0542
_diffrn_reflns_limit_h_max 34
_diffrn_reflns_limit_h_min -34
_diffrn_reflns_limit_k_max 5
_diffrn_reflns_limit_k_min -4
_diffrn_reflns_limit_l_max 12
_diffrn_reflns_limit_l_min -11
_diffrn_reflns_number 3676
_diffrn_reflns_theta_full 26.32
_diffrn_reflns_theta_max 26.32
_diffrn_reflns_theta_min 2.95
_diffrn_standards_number 0
_exptl_absorpt_coefficient_mu 6.477
_exptl_absorpt_correction_T_max 0.355
_exptl_absorpt_correction_T_min 0.175
_exptl_absorpt_correction_type multi-scan
_exptl_absorpt_process_details '(SADABS; Bruker, 1998)'
_exptl_crystal_colour colourless
_exptl_crystal_density_diffrn 1.968
_exptl_crystal_density_meas ?
_exptl_crystal_description block
_exptl_crystal_F_000 720
_exptl_crystal_size_max 0.30
_exptl_crystal_size_mid 0.20
_exptl_crystal_size_min 0.16
_refine_diff_density_max 0.629
_refine_diff_density_min -0.603
_refine_ls_extinction_method none
_refine_ls_goodness_of_fit_ref 1.065
_refine_ls_hydrogen_treatment constr
_refine_ls_matrix_type full
_refine_ls_number_parameters 83
_refine_ls_number_reflns 1272
_refine_ls_number_restraints 0
_refine_ls_restrained_S_all 1.065
_refine_ls_R_factor_all 0.0681
_refine_ls_R_factor_gt 0.0419
_refine_ls_shift/su_max 0.001
_refine_ls_shift/su_mean 0.000
_refine_ls_structure_factor_coef Fsqd
_refine_ls_weighting_details 'calc w=1/[\s^2^(Fo^2^)+(0.0484P)^2^+0.7328P] where P=(Fo^2^+2Fc^2^)/3'
_refine_ls_weighting_scheme calc
_refine_ls_wR_factor_gt 0.1004
_refine_ls_wR_factor_ref 0.1099
_reflns_number_gt 892
_reflns_number_total 1272
_reflns_threshold_expression I>2\s(I)
_cod_data_source_file wn6218.cif
_cod_data_source_block I
_cod_depositor_comments
;
The following automatic conversions were performed:
'_symmetry_cell_setting' value 'Monoclinic' changed to 'monoclinic'
according to '/home/saulius/struct/CIF-dictionaries/cif_core.dic'
dictionary named 'cif_core.dic' version 2.4.1 from 2010-06-29.

Automatic conversion script
Id: cif_fix_enum 1527 2010-12-29 10:47:43Z saulius 

The following automatic conversions were performed:

'_symmetry_cell_setting' value 'Monoclinic' changed to 'monoclinic'
according to /home/saulius/struct/CIF-dictionaries/cif_core.dic
dictionary named 'cif_core.dic' version 2.4.1 from 2010-06-29.

Automatic conversion script
Id: cif_fix_values 1715 2011-07-08 13:25:40Z adriana 
;
_cod_original_sg_symbol_H-M C2/c
_cod_database_code 2203512
_cod_database_fobs_code 2203512

loop_
_symmetry_equiv_pos_as_xyz
'x, y, z'
'-x, y, -z+1/2'
'x+1/2, y+1/2, z'
'-x+1/2, y+1/2, -z+1/2'
'-x, -y, -z'
'x, -y, z-1/2'
'-x+1/2, -y+1/2, -z'
'x+1/2, -y+1/2, z-1/2'

loop_
_atom_site_label
_atom_site_fract_x
_atom_site_fract_y
_atom_site_fract_z
_atom_site_U_iso_or_equiv
_atom_site_adp_type
_atom_site_calc_flag
_atom_site_refinement_flags
_atom_site_occupancy
_atom_site_type_symbol
Br1 0.205713(17) 0.51905(12) 0.66083(5) 0.0592(3) Uani d . 1 Br
O1 0.0000 0.5817(8) 0.2500 0.0363(11) Uani d S 1 O
N1 0.03510(12) 1.0067(7) 0.3174(4) 0.0328(8) Uani d . 1 N
H1 0.0333 1.1950 0.3116 0.039 Uiso calc R 1 H
C1 0.0000 0.8470(12) 0.2500 0.0273(13) Uani d S 1 C
C2 0.07466(13) 0.8838(9) 0.3972(4) 0.0253(9) Uani d . 1 C
C3 0.06833(14) 0.6812(9) 0.4936(4) 0.0334(10) Uani d . 1 C
H3 0.0372 0.6184 0.5069 0.040 Uiso calc R 1 H
C4 0.10700(16) 0.5687(10) 0.5710(4) 0.0375(11) Uani d . 1 C
H4 0.1026 0.4274 0.6363 0.045 Uiso calc R 1 H
C5 0.15237(14) 0.6667(10) 0.5513(4) 0.0343(10) Uani d . 1 C
C6 0.15920(15) 0.8698(11) 0.4585(5) 0.0416(11) Uani d . 1 C
H6 0.1903 0.9368 0.4475 0.050 Uiso calc R 1 H
C7 0.12032(16) 0.9791(9) 0.3795(5) 0.0403(11) Uani d . 1 C
H7 0.1250 1.1185 0.3137 0.048 Uiso calc R 1 H

loop_
_atom_site_aniso_label
_atom_site_aniso_U_11
_atom_site_aniso_U_22
_atom_site_aniso_U_33
_atom_site_aniso_U_12
_atom_site_aniso_U_13
_atom_site_aniso_U_23
Br1 0.0324(3) 0.0736(5) 0.0671(4) 0.0065(3) -0.0193(2) 0.0090(3)
O1 0.034(2) 0.014(2) 0.056(3) 0.000 -0.017(2) 0.000
N1 0.0250(17) 0.0170(16) 0.054(2) -0.0015(13) -0.0114(15) -0.0009(16)
C1 0.020(3) 0.028(3) 0.032(3) 0.000 -0.005(2) 0.000
C2 0.021(2) 0.0194(19) 0.034(2) 0.0014(15) -0.0042(16) -0.0047(17)
C3 0.020(2) 0.037(3) 0.042(2) -0.0038(17) -0.0038(17) -0.001(2)
C4 0.033(2) 0.040(3) 0.038(2) -0.0056(19) -0.0042(19) 0.0069(19)
C5 0.022(2) 0.041(3) 0.037(2) 0.0035(18) -0.0120(18) -0.004(2)
C6 0.020(2) 0.056(3) 0.049(3) -0.009(2) 0.0003(19) 0.003(2)
C7 0.034(2) 0.042(3) 0.044(3) -0.007(2) 0.0001(19) 0.012(2)

loop_
_atom_type_symbol
_atom_type_description
_atom_type_scat_dispersion_real
_atom_type_scat_dispersion_imag
_atom_type_scat_source
C C 0.0033 0.0016 'International Tables Vol C Tables 4.2.6.8 and 6.1.1.4'
H H 0.0000 0.0000 'International Tables Vol C Tables 4.2.6.8 and 6.1.1.4'
N N 0.0061 0.0033 'International Tables Vol C Tables 4.2.6.8 and 6.1.1.4'
O O 0.0106 0.0060 'International Tables Vol C Tables 4.2.6.8 and 6.1.1.4'
Br Br -0.2901 2.4595 'International Tables Vol C Tables 4.2.6.8 and 6.1.1.4'

loop_
_geom_angle_atom_site_label_1
_geom_angle_atom_site_label_2
_geom_angle_atom_site_label_3
_geom_angle_site_symmetry_1
_geom_angle_site_symmetry_3
_geom_angle
C1 N1 C2 . . 123.7(3)
C1 N1 H1 . . 118.1
C2 N1 H1 . . 118.1
O1 C1 N1 . 2 122.8(2)
O1 C1 N1 . . 122.8(2)
N1 C1 N1 2 . 114.4(5)
C3 C2 C7 . . 119.4(4)
C3 C2 N1 . . 121.6(4)
C7 C2 N1 . . 118.9(4)
C2 C3 C4 . . 120.7(4)
C2 C3 H3 . . 119.7
C4 C3 H3 . . 119.7
C3 C4 C5 . . 118.8(4)
C3 C4 H4 . . 120.6
C5 C4 H4 . . 120.6
C6 C5 C4 . . 121.3(4)
C6 C5 Br1 . . 119.7(3)
C4 C5 Br1 . . 119.0(3)
C5 C6 C7 . . 119.7(4)
C5 C6 H6 . . 120.2
C7 C6 H6 . . 120.2
C2 C7 C6 . . 120.0(4)
C2 C7 H7 . . 120.0
C6 C7 H7 . . 120.0

loop_
_geom_bond_atom_site_label_1
_geom_bond_atom_site_label_2
_geom_bond_site_symmetry_2
_geom_bond_distance
Br1 C5 . 1.876(4)
O1 C1 . 1.207(7)
N1 C1 . 1.342(4)
N1 C2 . 1.407(5)
N1 H1 . 0.8600
C1 N1 2 1.342(4)
C2 C3 . 1.354(6)
C2 C7 . 1.364(6)
C3 C4 . 1.360(6)
C3 H3 . 0.9300
C4 C5 . 1.365(6)
C4 H4 . 0.9300
C5 C6 . 1.333(6)
C6 C7 . 1.366(6)
C6 H6 . 0.9300
C7 H7 . 0.9300

loop_
_geom_hbond_atom_site_label_D
_geom_hbond_atom_site_label_H
_geom_hbond_atom_site_label_A
_geom_hbond_site_symmetry_A
_geom_hbond_distance_DH
_geom_hbond_distance_HA
_geom_hbond_distance_DA
_geom_hbond_angle_DHA
N1 H1 O1 1_565 0.86 2.05 2.849 154

loop_
_geom_torsion_atom_site_label_1
_geom_torsion_atom_site_label_2
_geom_torsion_atom_site_label_3
_geom_torsion_atom_site_label_4
_geom_torsion_site_symmetry_4
_geom_torsion
C2 N1 C1 O1 . -1.6(5)
C2 N1 C1 N1 2 178.4(5)
C1 N1 C2 C3 . -51.4(6)
C1 N1 C2 C7 . 130.9(4)
C7 C2 C3 C4 . -1.2(6)
N1 C2 C3 C4 . -178.9(4)
C2 C3 C4 C5 . 0.9(7)
C3 C4 C5 C6 . 0.3(7)
C3 C4 C5 Br1 . 178.5(3)
C4 C5 C6 C7 . -1.2(7)
Br1 C5 C6 C7 . -179.4(4)
C3 C2 C7 C6 . 0.2(7)
N1 C2 C7 C6 . 178.0(4)
C5 C6 C7 C2 . 1.0(7)
